data_1554891
loop_
_publ_author_name
'Lv, Xue-Jiao'
'Zhao, Wei-Wei'
'Chen, Ying-Han'
'Wan, Sheng-Biao'
'Liu, Yan-Kai'

_publ_section_title
;
 Organocatalytic asymmetric synthesis of both cis- and trans-configured
 pyrano[2,3-b]chromenes via different dehydration pathways
;
_journal_issue 12
_journal_name_full 'Organic Chemistry Frontiers'
_journal_page_first 1972
_journal_paper_doi 10.1039/C9QO00366E
_journal_volume 6
_journal_year 2019
_chemical_absolute_configuration ad
_chemical_formula_moiety 'C21 H21 Cl O5'
_chemical_formula_sum 'C21 H21 Cl O5'
_chemical_formula_weight 388.83
_space_group_crystal_system orthorhombic
_space_group_IT_number 19
_space_group_name_Hall 'P 2ac 2ab'
_space_group_name_H-M_alt 'P 21 21 21'
_atom_sites_solution_hydrogens mixed
_atom_sites_solution_primary dual
_audit_creation_date 2018-08-04
_audit_creation_method
;
Olex2 1.2
(compiled 2018.05.29 svn.r3508 for OlexSys, GUI svn.r5506)
;
_audit_update_record
;
2019-02-02 deposited with the CCDC.	2019-04-19 downloaded from the CCDC.
;
_cell_angle_alpha 90
_cell_angle_beta 90
_cell_angle_gamma 90
_cell_formula_units_Z 4
_cell_length_a 7.229(4)
_cell_length_b 11.212(6)
_cell_length_c 22.921(12)
_cell_measurement_reflns_used 2146
_cell_measurement_temperature 296.15
_cell_measurement_theta_max 21.831
_cell_measurement_theta_min 2.542
_cell_volume 1857.8(17)
_computing_cell_refinement 'SAINT v8.34A (Bruker, 2013)'
_computing_data_reduction 'SAINT v8.34A (Bruker, 2013)'
_computing_molecular_graphics 'Olex2 (Dolomanov et al., 2009)'
_computing_publication_material 'Olex2 (Dolomanov et al., 2009)'
_computing_structure_refinement 'ShelXL (Sheldrick, 2015)'
_computing_structure_solution 'ShelXT (Sheldrick, 2015)'
_diffrn_ambient_temperature 296.15
_diffrn_measured_fraction_theta_full 0.992
_diffrn_measured_fraction_theta_max 0.992
_diffrn_measurement_device_type 'Bruker P4'
_diffrn_radiation_type MoK\a
_diffrn_radiation_wavelength 0.71073
_diffrn_reflns_av_R_equivalents 0.0916
_diffrn_reflns_av_unetI/netI 0.0870
_diffrn_reflns_Laue_measured_fraction_full 0.992
_diffrn_reflns_Laue_measured_fraction_max 0.992
_diffrn_reflns_limit_h_max 5
_diffrn_reflns_limit_h_min -8
_diffrn_reflns_limit_k_max 12
_diffrn_reflns_limit_k_min -13
_diffrn_reflns_limit_l_max 26
_diffrn_reflns_limit_l_min -27
_diffrn_reflns_number 9387
_diffrn_reflns_point_group_measured_fraction_full 0.995
_diffrn_reflns_point_group_measured_fraction_max 0.995
_diffrn_reflns_theta_full 25.014
_diffrn_reflns_theta_max 25.014
_diffrn_reflns_theta_min 2.541
_exptl_absorpt_coefficient_mu 0.236
_exptl_absorpt_correction_T_max 0.7456
_exptl_absorpt_correction_T_min 0.5000
_exptl_absorpt_correction_type multi-scan
_exptl_absorpt_process_details
'SADABS-2014/3 (Bruker,2014/3) was used for absorption correction. wR2(int) was 0.1095 before and 0.0591 after correction. The Ratio of minimum to maximum transmission is 0.6706. The \l/2 correction factor is 0.00150.'
_exptl_crystal_colour colourless
_exptl_crystal_colour_primary colourless
_exptl_crystal_density_diffrn 1.390
_exptl_crystal_description block
_exptl_crystal_F_000 816
_refine_diff_density_max 0.494
_refine_diff_density_min -0.430
_refine_diff_density_rms 0.084
_refine_ls_abs_structure_details
;
 Flack x determined using 753 quotients [(I+)-(I-)]/[(I+)+(I-)]
 (Parsons, Flack and Wagner, Acta Cryst. B69 (2013) 249-259).
;
_refine_ls_abs_structure_Flack 0.03(13)
_refine_ls_extinction_method none
_refine_ls_goodness_of_fit_ref 1.002
_refine_ls_hydrogen_treatment constr
_refine_ls_matrix_type full
_refine_ls_number_parameters 245
_refine_ls_number_reflns 3263
_refine_ls_number_restraints 0
_refine_ls_restrained_S_all 1.002
_refine_ls_R_factor_all 0.1004
_refine_ls_R_factor_gt 0.0738
_refine_ls_shift/su_max 0.000
_refine_ls_shift/su_mean 0.000
_refine_ls_structure_factor_coef Fsqd
_refine_ls_weighting_details 'w=1/[\s^2^(Fo^2^)+(0.1261P)^2^] where P=(Fo^2^+2Fc^2^)/3'
_refine_ls_weighting_scheme calc
_refine_ls_wR_factor_gt 0.1835
_refine_ls_wR_factor_ref 0.2015
_reflns_Friedel_coverage 0.723
_reflns_Friedel_fraction_full 0.998
_reflns_Friedel_fraction_max 0.998
_reflns_number_gt 2359
_reflns_number_total 3263
_reflns_threshold_expression 'I > 2\s(I)'
_cod_data_source_file c9qo00366e2.cif
_cod_data_source_block 180804zrl_0m
_cod_database_code 1554891
_shelx_shelxl_version_number 2018/3
_shelx_space_group_comment
;
The symmetry employed for this shelxl refinement is uniquely defined
by the following loop, which should always be used as a source of
symmetry information in preference to the above space-group names.
They are only intended as comments.
;
_olex2_refinement_description
;
1. Fixed Uiso
 At 1.2 times of:
  All C(H) groups, All C(H,H) groups
 At 1.5 times of:
  All C(H,H,H) groups, All O(H) groups
2.a Riding coordinates:
 O2(H2)
2.b Ternary CH refined with riding coordinates:
 C7(H7), C8(H8), C9(H9)
2.c Secondary CH2 refined with riding coordinates:
 C12(H12A,H12B), C14(H14A,H14B), C17(H17A,H17B)
2.d Aromatic/amide H refined with riding coordinates:
 C2(H2A), C3(H3), C5(H5), C6(H6), C18(H18), C19(H19), C20(H20), C21(H21)
2.e Idealised Me refined as rotating group:
 C13(H13A,H13B,H13C)
;
_olex2_submission_special_instructions 'No special instructions were received'

loop_
_space_group_symop_operation_xyz
'x, y, z'
'-x+1/2, -y, z+1/2'
'-x, y+1/2, -z+1/2'
'x+1/2, -y+1/2, -z'

loop_
_atom_site_label
_atom_site_type_symbol
_atom_site_fract_x
_atom_site_fract_y
_atom_site_fract_z
_atom_site_U_iso_or_equiv
_atom_site_adp_type
_atom_site_occupancy
_atom_site_site_symmetry_order
_atom_site_calc_flag
_atom_site_refinement_flags_posn
Cl1 Cl 1.1826(3) 0.6207(2) 0.24052(9) 0.0783(8) Uani 1 1 d .
O1 O 0.4662(6) 0.2507(3) 0.48164(17) 0.0381(11) Uani 1 1 d .
O2 O 0.2765(6) 0.2258(4) 0.4007(2) 0.0428(11) Uani 1 1 d .
H2 H 0.196227 0.201440 0.422961 0.064 Uiso 1 1 d R
O3 O 0.4723(8) 0.0155(4) 0.3820(2) 0.0516(13) Uani 1 1 d .
O4 O 0.5042(8) 0.0198(4) 0.4782(2) 0.0543(13) Uani 1 1 d .
O5 O 0.4809(7) 0.4001(4) 0.54263(17) 0.0410(11) Uani 1 1 d .
C1 C 1.0079(11) 0.5503(6) 0.2791(3) 0.0490(18) Uani 1 1 d .
C2 C 1.0549(11) 0.4686(7) 0.3217(3) 0.0572(19) Uani 1 1 d .
H2A H 1.178099 0.448218 0.327875 0.069 Uiso 1 1 calc R
C3 C 0.9185(10) 0.4180(6) 0.3547(3) 0.0460(17) Uani 1 1 d .
H3 H 0.951125 0.364261 0.383843 0.055 Uiso 1 1 calc R
C4 C 0.7345(9) 0.4439(5) 0.3461(3) 0.0352(14) Uani 1 1 d .
C5 C 0.6908(9) 0.5229(6) 0.3014(3) 0.0419(16) Uani 1 1 d .
H5 H 0.567666 0.540724 0.293505 0.050 Uiso 1 1 calc R
C6 C 0.8306(12) 0.5755(6) 0.2684(3) 0.0524(19) Uani 1 1 d .
H6 H 0.800272 0.628477 0.238729 0.063 Uiso 1 1 calc R
C7 C 0.5833(9) 0.3910(5) 0.3832(2) 0.0353(14) Uani 1 1 d .
H7 H 0.464021 0.414140 0.366400 0.042 Uiso 1 1 calc R
C8 C 0.5919(9) 0.4387(5) 0.4455(3) 0.0342(14) Uani 1 1 d .
H8 H 0.715099 0.421837 0.461367 0.041 Uiso 1 1 calc R
C9 C 0.4511(9) 0.3765(5) 0.4829(3) 0.0352(14) Uani 1 1 d .
H9 H 0.326010 0.401013 0.471592 0.042 Uiso 1 1 calc R
C10 C 0.4493(8) 0.2033(5) 0.4245(3) 0.0338(14) Uani 1 1 d .
C11 C 0.4805(9) 0.0689(5) 0.4328(3) 0.0390(15) Uani 1 1 d .
C12 C 0.4948(12) -0.1139(5) 0.3828(3) 0.0516(18) Uani 1 1 d .
H12A H 0.394042 -0.150775 0.404169 0.062 Uiso 1 1 calc R
H12B H 0.610370 -0.135257 0.401569 0.062 Uiso 1 1 calc R
C13 C 0.4945(15) -0.1551(6) 0.3215(3) 0.079(3) Uani 1 1 d .
H13A H 0.593383 -0.117050 0.300660 0.118 Uiso 1 1 calc GR
H13B H 0.378505 -0.134899 0.303634 0.118 Uiso 1 1 calc GR
H13C H 0.511270 -0.239976 0.320446 0.118 Uiso 1 1 calc GR
C14 C 0.5933(9) 0.2551(5) 0.3843(3) 0.0374(15) Uani 1 1 d .
H14A H 0.574408 0.224508 0.345191 0.045 Uiso 1 1 calc R
H14B H 0.715242 0.230504 0.397222 0.045 Uiso 1 1 calc R
C15 C 0.4981(9) 0.5217(5) 0.5559(3) 0.0385(15) Uani 1 1 d .
C16 C 0.5314(10) 0.6067(6) 0.5136(3) 0.0436(16) Uani 1 1 d .
C17 C 0.5559(13) 0.5718(5) 0.4508(3) 0.0473(18) Uani 1 1 d .
H17A H 0.659027 0.615613 0.434251 0.057 Uiso 1 1 calc R
H17B H 0.445429 0.592473 0.429028 0.057 Uiso 1 1 calc R
C18 C 0.5440(12) 0.7246(6) 0.5320(3) 0.0504(18) Uani 1 1 d .
H18 H 0.567717 0.783862 0.504592 0.060 Uiso 1 1 calc R
C19 C 0.5223(12) 0.7558(7) 0.5894(3) 0.059(2) Uani 1 1 d .
H19 H 0.524088 0.835651 0.600327 0.071 Uiso 1 1 calc R
C20 C 0.4978(12) 0.6677(6) 0.6309(3) 0.056(2) Uani 1 1 d .
H20 H 0.489216 0.687668 0.670184 0.067 Uiso 1 1 calc R
C21 C 0.4861(11) 0.5489(6) 0.6136(3) 0.0507(18) Uani 1 1 d .
H21 H 0.470299 0.488886 0.641132 0.061 Uiso 1 1 calc R

loop_
_atom_site_aniso_label
_atom_site_aniso_U_11
_atom_site_aniso_U_22
_atom_site_aniso_U_33
_atom_site_aniso_U_23
_atom_site_aniso_U_13
_atom_site_aniso_U_12
Cl1 0.0750(16) 0.0904(17) 0.0696(13) -0.0073(11) 0.0224(11) -0.0408(13)
O1 0.048(3) 0.018(2) 0.049(3) 0.0026(17) 0.002(2) 0.003(2)
O2 0.033(3) 0.029(2) 0.067(3) 0.006(2) -0.001(2) -0.0008(18)
O3 0.077(4) 0.019(2) 0.058(3) -0.0016(19) -0.002(3) 0.001(2)
O4 0.077(4) 0.028(2) 0.057(3) 0.003(2) -0.001(3) 0.002(2)
O5 0.057(3) 0.024(2) 0.043(2) -0.0005(17) 0.006(2) 0.000(2)
C1 0.057(5) 0.043(4) 0.047(4) -0.010(3) 0.009(4) -0.018(4)
C2 0.032(4) 0.069(5) 0.071(5) -0.002(4) 0.004(4) -0.004(4)
C3 0.037(4) 0.040(4) 0.061(4) 0.008(3) -0.001(3) -0.004(3)
C4 0.040(4) 0.019(3) 0.046(4) -0.002(3) 0.002(3) -0.006(2)
C5 0.037(4) 0.034(3) 0.055(4) 0.006(3) 0.001(3) -0.001(3)
C6 0.064(5) 0.039(4) 0.054(4) 0.007(3) 0.007(4) -0.009(3)
C7 0.033(3) 0.029(3) 0.045(3) 0.003(3) 0.003(3) 0.002(3)
C8 0.029(3) 0.027(3) 0.047(4) 0.001(3) 0.002(3) -0.002(2)
C9 0.034(3) 0.023(3) 0.048(4) 0.003(3) 0.005(3) -0.001(3)
C10 0.025(3) 0.029(3) 0.048(4) -0.001(2) 0.002(3) 0.002(2)
C11 0.035(4) 0.032(4) 0.050(4) 0.002(3) 0.004(3) -0.001(3)
C12 0.068(5) 0.012(3) 0.075(4) -0.001(3) -0.003(4) -0.002(3)
C13 0.119(8) 0.035(4) 0.082(6) -0.016(4) -0.009(6) 0.004(5)
C14 0.041(4) 0.025(3) 0.046(4) -0.002(3) 0.009(3) -0.007(3)
C15 0.044(4) 0.023(3) 0.049(4) -0.003(2) 0.004(3) 0.003(3)
C16 0.050(4) 0.026(3) 0.055(4) 0.002(3) -0.005(3) 0.006(3)
C17 0.069(5) 0.021(3) 0.052(4) 0.002(3) 0.001(4) 0.001(3)
C18 0.057(5) 0.029(3) 0.065(5) -0.001(3) -0.004(4) 0.000(3)
C19 0.066(5) 0.035(4) 0.076(5) -0.017(4) -0.007(4) 0.008(4)
C20 0.067(5) 0.044(4) 0.058(4) -0.019(3) 0.005(4) 0.003(4)
C21 0.061(5) 0.044(4) 0.047(4) -0.002(3) 0.002(4) 0.000(4)

loop_
_atom_type_symbol
_atom_type_description
_atom_type_scat_dispersion_real
_atom_type_scat_dispersion_imag
_atom_type_scat_source
C C 0.0030 0.0020 'International Tables Vol C Tables 4.2.6.8 and 6.1.1.4'
H H 0.0000 0.0000 'International Tables Vol C Tables 4.2.6.8 and 6.1.1.4'
Cl Cl 0.1480 0.1590 'International Tables Vol C Tables 4.2.6.8 and 6.1.1.4'
O O 0.0110 0.0060 'International Tables Vol C Tables 4.2.6.8 and 6.1.1.4'

loop_
_geom_angle_atom_site_label_1
_geom_angle_atom_site_label_2
_geom_angle_atom_site_label_3
_geom_angle
C9 O1 C10 112.7(4)
C10 O2 H2 109.3
C11 O3 C12 116.0(5)
C15 O5 C9 114.0(4)
C2 C1 Cl1 118.9(6)
C6 C1 Cl1 120.6(6)
C6 C1 C2 120.4(7)
C1 C2 H2A 120.4
C3 C2 C1 119.3(7)
C3 C2 H2A 120.4
C2 C3 H3 118.9
C2 C3 C4 122.1(7)
C4 C3 H3 118.9
C3 C4 C5 117.3(6)
C3 C4 C7 122.5(6)
C5 C4 C7 120.1(6)
C4 C5 H5 119.9
C4 C5 C6 120.3(7)
C6 C5 H5 119.9
C1 C6 C5 120.5(7)
C1 C6 H6 119.8
C5 C6 H6 119.8
C4 C7 H7 108.2
C4 C7 C8 111.2(5)
C4 C7 C14 111.6(5)
C8 C7 H7 108.2
C14 C7 H7 108.2
C14 C7 C8 109.4(5)
C7 C8 H8 108.4
C9 C8 C7 110.1(5)
C9 C8 H8 108.4
C9 C8 C17 107.1(5)
C17 C8 C7 114.3(5)
C17 C8 H8 108.4
O1 C9 C8 113.5(5)
O1 C9 H9 110.2
O5 C9 O1 101.2(4)
O5 C9 C8 111.3(5)
O5 C9 H9 110.2
C8 C9 H9 110.2
O1 C10 C11 104.0(5)
O1 C10 C14 111.1(5)
O2 C10 O1 111.9(5)
O2 C10 C11 111.1(5)
O2 C10 C14 108.1(5)
C14 C10 C11 110.6(5)
O3 C11 C10 109.4(5)
O4 C11 O3 124.9(6)
O4 C11 C10 125.7(6)
O3 C12 H12A 110.2
O3 C12 H12B 110.2
O3 C12 C13 107.4(5)
H12A C12 H12B 108.5
C13 C12 H12A 110.2
C13 C12 H12B 110.2
C12 C13 H13A 109.5
C12 C13 H13B 109.5
C12 C13 H13C 109.5
H13A C13 H13B 109.5
H13A C13 H13C 109.5
H13B C13 H13C 109.5
C7 C14 H14A 109.4
C7 C14 H14B 109.4
C10 C14 C7 111.3(5)
C10 C14 H14A 109.4
C10 C14 H14B 109.4
H14A C14 H14B 108.0
C16 C15 O5 122.2(5)
C21 C15 O5 115.1(5)
C21 C15 C16 122.6(6)
C15 C16 C17 120.9(6)
C15 C16 C18 117.0(6)
C18 C16 C17 122.1(6)
C8 C17 H17A 109.5
C8 C17 H17B 109.5
C16 C17 C8 110.6(5)
C16 C17 H17A 109.5
C16 C17 H17B 109.5
H17A C17 H17B 108.1
C16 C18 H18 119.1
C19 C18 C16 121.8(7)
C19 C18 H18 119.1
C18 C19 H19 120.2
C18 C19 C20 119.5(7)
C20 C19 H19 120.2
C19 C20 H20 120.2
C19 C20 C21 119.6(7)
C21 C20 H20 120.2
C15 C21 C20 119.2(7)
C15 C21 H21 120.4
C20 C21 H21 120.4

loop_
_geom_bond_atom_site_label_1
_geom_bond_atom_site_label_2
_geom_bond_distance
Cl1 C1 1.733(7)
O1 C9 1.415(7)
O1 C10 1.418(7)
O2 H2 0.8201
O2 C10 1.387(7)
O3 C11 1.310(8)
O3 C12 1.460(7)
O4 C11 1.190(8)
O5 C9 1.411(7)
O5 C15 1.402(7)
C1 C2 1.381(11)
C1 C6 1.335(11)
C2 H2A 0.9300
C2 C3 1.365(10)
C3 H3 0.9300
C3 C4 1.376(10)
C4 C5 1.391(9)
C4 C7 1.506(9)
C5 H5 0.9300
C5 C6 1.393(10)
C6 H6 0.9300
C7 H7 0.9800
C7 C8 1.526(8)
C7 C14 1.526(8)
C8 H8 0.9800
C8 C9 1.501(8)
C8 C17 1.520(9)
C9 H9 0.9800
C10 C11 1.535(8)
C10 C14 1.507(8)
C12 H12A 0.9700
C12 H12B 0.9700
C12 C13 1.478(9)
C13 H13A 0.9600
C13 H13B 0.9600
C13 H13C 0.9600
C14 H14A 0.9700
C14 H14B 0.9700
C15 C16 1.382(9)
C15 C21 1.358(9)
C16 C17 1.501(9)
C16 C18 1.390(9)
C17 H17A 0.9700
C17 H17B 0.9700
C18 H18 0.9300
C18 C19 1.370(10)
C19 H19 0.9300
C19 C20 1.383(11)
C20 H20 0.9300
C20 C21 1.392(9)
C21 H21 0.9300

loop_
_geom_torsion_atom_site_label_1
_geom_torsion_atom_site_label_2
_geom_torsion_atom_site_label_3
_geom_torsion_atom_site_label_4
_geom_torsion
Cl1 C1 C2 C3 176.2(6)
Cl1 C1 C6 C5 -177.0(5)
O1 C10 C11 O3 -178.5(5)
O1 C10 C11 O4 3.1(9)
O1 C10 C14 C7 -56.0(7)
O2 C10 C11 O3 60.9(7)
O2 C10 C11 O4 -117.4(7)
O2 C10 C14 C7 67.2(7)
O5 C15 C16 C17 -1.6(11)
O5 C15 C16 C18 179.4(7)
O5 C15 C21 C20 -178.7(7)
C1 C2 C3 C4 1.4(11)
C2 C1 C6 C5 2.3(11)
C2 C3 C4 C5 1.1(11)
C2 C3 C4 C7 -178.4(7)
C3 C4 C5 C6 -2.0(10)
C3 C4 C7 C8 68.1(8)
C3 C4 C7 C14 -54.4(8)
C4 C5 C6 C1 0.3(11)
C4 C7 C8 C9 -174.9(5)
C4 C7 C8 C17 64.5(7)
C4 C7 C14 C10 176.4(5)
C5 C4 C7 C8 -111.4(7)
C5 C4 C7 C14 126.1(6)
C6 C1 C2 C3 -3.1(11)
C7 C4 C5 C6 177.5(6)
C7 C8 C9 O1 54.3(7)
C7 C8 C9 O5 167.8(5)
C7 C8 C17 C16 169.3(6)
C8 C7 C14 C10 52.9(8)
C9 O1 C10 O2 -63.1(6)
C9 O1 C10 C11 176.9(5)
C9 O1 C10 C14 57.8(6)
C9 O5 C15 C16 -16.0(9)
C9 O5 C15 C21 166.2(6)
C9 C8 C17 C16 47.1(8)
C10 O1 C9 O5 -177.4(4)
C10 O1 C9 C8 -58.0(7)
C11 O3 C12 C13 -176.1(7)
C11 C10 C14 C7 -171.0(5)
C12 O3 C11 O4 -0.1(11)
C12 O3 C11 C10 -178.5(6)
C14 C7 C8 C9 -51.2(7)
C14 C7 C8 C17 -171.8(6)
C14 C10 C11 O3 -59.1(7)
C14 C10 C11 O4 122.5(8)
C15 O5 C9 O1 172.0(5)
C15 O5 C9 C8 51.1(7)
C15 C16 C17 C8 -15.7(10)
C15 C16 C18 C19 -0.7(12)
C16 C15 C21 C20 3.5(12)
C16 C18 C19 C20 3.8(13)
C17 C8 C9 O1 179.2(5)
C17 C8 C9 O5 -67.4(7)
C17 C16 C18 C19 -179.7(8)
C18 C16 C17 C8 163.2(7)
C18 C19 C20 C21 -3.2(13)
C19 C20 C21 C15 -0.3(13)
C21 C15 C16 C17 176.0(7)
C21 C15 C16 C18 -3.0(11)
